data_4069821
loop_
_publ_author_name
'Meppelder, Geert-Jan M.'
'Fan, Hong-Tao'
'Spaniol, Thomas P.'
'Okuda, Jun'

_publ_section_title
;
 Group 4 Metal Complexes Supported by [ONNO]-Type Bis(o-aminophenolato)
 Ligands: Synthesis, Structure, and \a-Olefin Polymerization Activity
;
_journal_issue 17
_journal_name_full Organometallics
_journal_page_first 5159
_journal_paper_doi 10.1021/om9004274
_journal_volume 28
_journal_year 2009
_chemical_formula_moiety 'C32 H50 Cl2 N2 O2 Ti'
_chemical_formula_sum 'C32 H50 Cl2 N2 O2 Ti'
_chemical_formula_weight 613.54
_chemical_name_systematic
;
 ?
;
_space_group_IT_number 15
_symmetry_cell_setting monoclinic
_symmetry_space_group_name_Hall '-C 2yc'
_symmetry_space_group_name_H-M 'C 1 2/c 1'
_atom_sites_solution_hydrogens geom
_atom_sites_solution_primary direct
_atom_sites_solution_secondary difmap
_audit_creation_method SHELXL-97
_cell_angle_alpha 90.00
_cell_angle_beta 109.318(2)
_cell_angle_gamma 90.00
_cell_formula_units_Z 16
_cell_length_a 23.270(2)
_cell_length_b 19.4715(18)
_cell_length_c 31.536(4)
_cell_measurement_reflns_used 2372
_cell_measurement_temperature 130(2)
_cell_measurement_theta_max 17.83
_cell_measurement_theta_min 2.20
_cell_volume 13485(2)
_computing_cell_refinement 'Bruker SMART (2001)'
_computing_data_collection 'Bruker SMART (2001)'
_computing_data_reduction 'Bruker SAINT+ (1999)'
_computing_molecular_graphics 'Ortep-3 for Windows (Farrugia, 1997)'
_computing_structure_refinement 'SHELXL-97 (Sheldrick, 1997)'
_computing_structure_solution 'SIR 97 (Altomare et al, 1997)'
_diffrn_ambient_temperature 130(2)
_diffrn_measured_fraction_theta_full 0.955
_diffrn_measured_fraction_theta_max 0.885
_diffrn_measurement_device_type 'CCD area detector'
_diffrn_measurement_method 'omega scans'
_diffrn_radiation_monochromator graphite
_diffrn_radiation_source 'fine-focus sealed tube'
_diffrn_radiation_type MoK\a
_diffrn_radiation_wavelength 0.71073
_diffrn_reflns_av_R_equivalents 0.1288
_diffrn_reflns_av_sigmaI/netI 0.1003
_diffrn_reflns_limit_h_max 27
_diffrn_reflns_limit_h_min -27
_diffrn_reflns_limit_k_max 22
_diffrn_reflns_limit_k_min -22
_diffrn_reflns_limit_l_max 38
_diffrn_reflns_limit_l_min -38
_diffrn_reflns_number 57587
_diffrn_reflns_theta_full 25.00
_diffrn_reflns_theta_max 25.80
_diffrn_reflns_theta_min 2.16
_exptl_absorpt_coefficient_mu 0.441
_exptl_absorpt_correction_T_max 0.9826
_exptl_absorpt_correction_T_min 0.9092
_exptl_absorpt_correction_type empirical
_exptl_absorpt_process_details 'Bruker SADABS'
_exptl_crystal_colour orange
_exptl_crystal_density_diffrn 1.209
_exptl_crystal_density_method 'not measured'
_exptl_crystal_description plate
_exptl_crystal_F_000 5248
_exptl_crystal_size_max 0.22
_exptl_crystal_size_mid 0.22
_exptl_crystal_size_min 0.04
_refine_diff_density_max 0.578
_refine_diff_density_min -0.320
_refine_diff_density_rms 0.072
_refine_ls_extinction_method none
_refine_ls_goodness_of_fit_ref 1.014
_refine_ls_hydrogen_treatment constr
_refine_ls_matrix_type full
_refine_ls_number_parameters 731
_refine_ls_number_reflns 11493
_refine_ls_number_restraints 0
_refine_ls_restrained_S_all 1.014
_refine_ls_R_factor_all 0.1042
_refine_ls_R_factor_gt 0.0559
_refine_ls_shift/su_max 0.001
_refine_ls_shift/su_mean 0.000
_refine_ls_structure_factor_coef Fsqd
_refine_ls_weighting_details 'calc w=1/[\s^2^(Fo^2^)+(0.0368P)^2^+14.6822P] where P=(Fo^2^+2Fc^2^)/3'
_refine_ls_weighting_scheme calc
_refine_ls_wR_factor_gt 0.1111
_refine_ls_wR_factor_ref 0.1294
_reflns_number_gt 7388
_reflns_number_total 11493
_reflns_threshold_expression >2sigma(I)
_cod_data_source_file om9004274_si_002.cif
_cod_data_source_block 5a
_cod_original_sg_symbol_H-M 'C 1 2/C 1'
_cod_database_code 4069821

loop_
_symmetry_equiv_pos_as_xyz
'x, y, z'
'-x, y, -z+1/2'
'x+1/2, y+1/2, z'
'-x+1/2, y+1/2, -z+1/2'
'-x, -y, -z'
'x, -y, z-1/2'
'-x+1/2, -y+1/2, -z'
'x+1/2, -y+1/2, z-1/2'

loop_
_atom_site_label
_atom_site_type_symbol
_atom_site_fract_x
_atom_site_fract_y
_atom_site_fract_z
_atom_site_U_iso_or_equiv
_atom_site_adp_type
_atom_site_occupancy
_atom_site_symmetry_multiplicity
_atom_site_calc_flag
_atom_site_refinement_flags
Ti1 Ti 0.49590(3) 0.26526(4) 0.49225(2) 0.01934(17) Uani 1 1 d .
O1 O 0.50870(11) 0.26257(12) 0.43874(8) 0.0207(6) Uani 1 1 d .
O2 O 0.50574(11) 0.24294(13) 0.55023(8) 0.0219(6) Uani 1 1 d .
N1 N 0.49734(14) 0.14999(16) 0.47812(10) 0.0215(7) Uani 1 1 d .
N2 N 0.60064(13) 0.24106(15) 0.52713(10) 0.0202(7) Uani 1 1 d .
Cl1 Cl 0.50958(4) 0.37998(5) 0.50280(3) 0.0271(2) Uani 1 1 d .
Cl2 Cl 0.38967(4) 0.26091(5) 0.46244(3) 0.0274(2) Uani 1 1 d .
C1 C 0.49142(16) 0.2069(2) 0.41099(13) 0.0212(9) Uani 1 1 d .
C2 C 0.48232(17) 0.1461(2) 0.42980(12) 0.0218(9) Uani 1 1 d .
C3 C 0.45891(17) 0.0884(2) 0.40379(13) 0.0242(9) Uani 1 1 d .
H3 H 0.4534 0.0471 0.4180 0.029 Uiso 1 1 calc R
C4 C 0.44367(18) 0.0903(2) 0.35811(13) 0.0262(10) Uani 1 1 d .
C5 C 0.45568(17) 0.1518(2) 0.34020(13) 0.0271(10) Uani 1 1 d .
H5 H 0.4468 0.1539 0.3086 0.033 Uiso 1 1 calc R
C6 C 0.47979(17) 0.2108(2) 0.36510(12) 0.0213(9) Uani 1 1 d .
C7 C 0.4097(2) 0.0311(2) 0.32652(14) 0.0344(11) Uani 1 1 d .
C8 C 0.4434(2) 0.0119(2) 0.29575(15) 0.0484(13) Uani 1 1 d .
H8A H 0.4845 -0.0034 0.3134 0.073 Uiso 1 1 calc R
H8B H 0.4461 0.0518 0.2776 0.073 Uiso 1 1 calc R
H8C H 0.4219 -0.0254 0.2760 0.073 Uiso 1 1 calc R
C9 C 0.3428(2) 0.0546(3) 0.29759(17) 0.0557(15) Uani 1 1 d .
H9A H 0.3451 0.0942 0.2791 0.084 Uiso 1 1 calc R
H9B H 0.3203 0.0674 0.3177 0.084 Uiso 1 1 calc R
H9C H 0.3217 0.0168 0.2782 0.084 Uiso 1 1 calc R
C10 C 0.4064(2) -0.0328(2) 0.35261(16) 0.0494(13) Uani 1 1 d .
H10A H 0.3903 -0.0708 0.3317 0.074 Uiso 1 1 calc R
H10B H 0.3795 -0.0245 0.3703 0.074 Uiso 1 1 calc R
H10C H 0.4472 -0.0446 0.3728 0.074 Uiso 1 1 calc R
C11 C 0.48961(19) 0.2779(2) 0.34398(12) 0.0271(10) Uani 1 1 d .
C12 C 0.5569(2) 0.3031(2) 0.36840(15) 0.0403(12) Uani 1 1 d .
H12A H 0.5629 0.3115 0.4002 0.060 Uiso 1 1 calc R
H12B H 0.5641 0.3457 0.3544 0.060 Uiso 1 1 calc R
H12C H 0.5855 0.2677 0.3658 0.060 Uiso 1 1 calc R
C13 C 0.4781(2) 0.2683(2) 0.29473(13) 0.0450(13) Uani 1 1 d .
H13A H 0.5037 0.2308 0.2903 0.068 Uiso 1 1 calc R
H13B H 0.4881 0.3108 0.2820 0.068 Uiso 1 1 calc R
H13C H 0.4352 0.2569 0.2797 0.068 Uiso 1 1 calc R
C14 C 0.4438(2) 0.3322(2) 0.34664(15) 0.0436(13) Uani 1 1 d .
H14A H 0.4024 0.3154 0.3314 0.065 Uiso 1 1 calc R
H14B H 0.4505 0.3744 0.3320 0.065 Uiso 1 1 calc R
H14C H 0.4491 0.3418 0.3782 0.065 Uiso 1 1 calc R
C15 C 0.45377(19) 0.1076(2) 0.49085(14) 0.0339(11) Uani 1 1 d .
H15A H 0.4125 0.1170 0.4705 0.051 Uiso 1 1 calc R
H15B H 0.4563 0.1183 0.5218 0.051 Uiso 1 1 calc R
H15C H 0.4633 0.0589 0.4887 0.051 Uiso 1 1 calc R
C16 C 0.56227(17) 0.1243(2) 0.50501(13) 0.0259(9) Uani 1 1 d .
H16A H 0.5641 0.1134 0.5361 0.031 Uiso 1 1 calc R
H16B H 0.5705 0.0815 0.4911 0.031 Uiso 1 1 calc R
C17 C 0.61074(17) 0.17616(19) 0.50653(13) 0.0237(9) Uani 1 1 d .
H17A H 0.6511 0.1573 0.5241 0.028 Uiso 1 1 calc R
H17B H 0.6107 0.1852 0.4756 0.028 Uiso 1 1 calc R
C18 C 0.64199(17) 0.2948(2) 0.52016(13) 0.0275(10) Uani 1 1 d .
H18A H 0.6392 0.3361 0.5372 0.041 Uiso 1 1 calc R
H18B H 0.6300 0.3061 0.4881 0.041 Uiso 1 1 calc R
H18C H 0.6840 0.2778 0.5306 0.041 Uiso 1 1 calc R
C19 C 0.61423(17) 0.23224(18) 0.57512(12) 0.0187(8) Uani 1 1 d .
C20 C 0.56159(16) 0.23447(19) 0.58548(12) 0.0192(8) Uani 1 1 d .
C21 C 0.56793(16) 0.22987(18) 0.63015(12) 0.0181(8) Uani 1 1 d .
C22 C 0.62838(17) 0.22157(18) 0.66202(12) 0.0213(9) Uani 1 1 d .
H22 H 0.6315 0.2186 0.6928 0.026 Uiso 1 1 calc R
C23 C 0.68207(17) 0.21742(18) 0.65270(12) 0.0200(9) Uani 1 1 d .
C24 C 0.67318(17) 0.22230(19) 0.60776(12) 0.0218(9) Uani 1 1 d .
H24 H 0.7074 0.2190 0.5978 0.026 Uiso 1 1 calc R
C25 C 0.74649(17) 0.2080(2) 0.69046(12) 0.0250(9) Uani 1 1 d .
C26 C 0.74597(18) 0.1446(2) 0.71857(13) 0.0301(10) Uani 1 1 d .
H26A H 0.7358 0.1041 0.6991 0.045 Uiso 1 1 calc R
H26B H 0.7155 0.1504 0.7335 0.045 Uiso 1 1 calc R
H26C H 0.7863 0.1385 0.7412 0.045 Uiso 1 1 calc R
C27 C 0.79763(18) 0.1982(2) 0.67265(13) 0.0345(11) Uani 1 1 d .
H27A H 0.8357 0.1922 0.6977 0.052 Uiso 1 1 calc R
H27B H 0.8009 0.2385 0.6550 0.052 Uiso 1 1 calc R
H27C H 0.7900 0.1573 0.6534 0.052 Uiso 1 1 calc R
C28 C 0.76269(18) 0.2722(2) 0.72047(13) 0.0313(10) Uani 1 1 d .
H28A H 0.8007 0.2642 0.7453 0.047 Uiso 1 1 calc R
H28B H 0.7299 0.2819 0.7326 0.047 Uiso 1 1 calc R
H28C H 0.7678 0.3115 0.7026 0.047 Uiso 1 1 calc R
C29 C 0.50981(17) 0.2368(2) 0.64209(12) 0.0223(9) Uani 1 1 d .
C30 C 0.52711(19) 0.2288(2) 0.69238(13) 0.0359(11) Uani 1 1 d .
H30A H 0.5445 0.1830 0.7012 0.054 Uiso 1 1 calc R
H30B H 0.4908 0.2344 0.7013 0.054 Uiso 1 1 calc R
H30C H 0.5573 0.2638 0.7073 0.054 Uiso 1 1 calc R
C31 C 0.46065(18) 0.1818(2) 0.61735(14) 0.0333(11) Uani 1 1 d .
H31A H 0.4492 0.1883 0.5848 0.050 Uiso 1 1 calc R
H31B H 0.4246 0.1873 0.6265 0.050 Uiso 1 1 calc R
H31C H 0.4775 0.1357 0.6253 0.050 Uiso 1 1 calc R
C32 C 0.48067(18) 0.3081(2) 0.62780(14) 0.0333(11) Uani 1 1 d .
H32A H 0.5089 0.3440 0.6441 0.050 Uiso 1 1 calc R
H32B H 0.4428 0.3114 0.6348 0.050 Uiso 1 1 calc R
H32C H 0.4718 0.3142 0.5954 0.050 Uiso 1 1 calc R
Ti2 Ti 0.76713(3) 0.01024(3) 0.54424(2) 0.01937(17) Uani 1 1 d .
O3 O 0.82206(11) -0.02193(12) 0.59995(8) 0.0209(6) Uani 1 1 d .
O4 O 0.72725(11) 0.01736(13) 0.48223(8) 0.0214(6) Uani 1 1 d .
N3 N 0.76376(13) -0.10797(15) 0.53513(9) 0.0179(7) Uani 1 1 d .
N4 N 0.84673(13) -0.00949(15) 0.52093(10) 0.0192(7) Uani 1 1 d .
Cl3 Cl 0.79092(5) 0.12318(5) 0.55803(3) 0.0285(2) Uani 1 1 d .
Cl4 Cl 0.67852(4) 0.00340(5) 0.55776(3) 0.0274(2) Uani 1 1 d .
C33 C 0.81985(16) -0.08726(19) 0.61400(12) 0.0193(9) Uani 1 1 d .
C34 C 0.78836(16) -0.13497(19) 0.58111(12) 0.0190(9) Uani 1 1 d .
C35 C 0.78097(17) -0.20197(19) 0.59200(12) 0.0209(9) Uani 1 1 d .
H35 H 0.7606 -0.2339 0.5692 0.025 Uiso 1 1 calc R
C36 C 0.80359(16) -0.22252(19) 0.63669(12) 0.0194(9) Uani 1 1 d .
C37 C 0.83595(16) -0.17333(19) 0.66913(12) 0.0207(9) Uani 1 1 d .
H37 H 0.8523 -0.1879 0.6995 0.025 Uiso 1 1 calc R
C38 C 0.84529(16) -0.10566(19) 0.65956(12) 0.0194(9) Uani 1 1 d .
C39 C 0.78825(17) -0.29292(19) 0.65106(12) 0.0224(9) Uani 1 1 d .
C40 C 0.73230(19) -0.2826(2) 0.66437(14) 0.0356(11) Uani 1 1 d .
H40A H 0.7410 -0.2488 0.6887 0.053 Uiso 1 1 calc R
H40B H 0.7207 -0.3263 0.6747 0.053 Uiso 1 1 calc R
H40C H 0.6988 -0.2660 0.6384 0.053 Uiso 1 1 calc R
C41 C 0.76940(19) -0.3451(2) 0.61242(13) 0.0303(10) Uani 1 1 d .
H41A H 0.7313 -0.3302 0.5898 0.045 Uiso 1 1 calc R
H41B H 0.7635 -0.3903 0.6241 0.045 Uiso 1 1 calc R
H41C H 0.8014 -0.3483 0.5987 0.045 Uiso 1 1 calc R
C42 C 0.84376(19) -0.3230(2) 0.69052(13) 0.0346(11) Uani 1 1 d .
H42A H 0.8794 -0.3268 0.6806 0.052 Uiso 1 1 calc R
H42B H 0.8331 -0.3686 0.6988 0.052 Uiso 1 1 calc R
H42C H 0.8532 -0.2924 0.7166 0.052 Uiso 1 1 calc R
C43 C 0.87799(17) -0.0527(2) 0.69624(12) 0.0238(9) Uani 1 1 d .
C44 C 0.93133(18) -0.0181(2) 0.68736(13) 0.0312(10) Uani 1 1 d .
H44A H 0.9601 -0.0531 0.6845 0.047 Uiso 1 1 calc R
H44B H 0.9519 0.0127 0.7124 0.047 Uiso 1 1 calc R
H44C H 0.9165 0.0085 0.6595 0.047 Uiso 1 1 calc R
C45 C 0.90586(19) -0.0854(2) 0.74304(12) 0.0323(10) Uani 1 1 d .
H45A H 0.9363 -0.1196 0.7422 0.048 Uiso 1 1 calc R
H45B H 0.8737 -0.1077 0.7517 0.048 Uiso 1 1 calc R
H45C H 0.9253 -0.0497 0.7650 0.048 Uiso 1 1 calc R
C46 C 0.8302(2) 0.0016(2) 0.69600(14) 0.0370(11) Uani 1 1 d .
H46A H 0.8487 0.0366 0.7188 0.056 Uiso 1 1 calc R
H46B H 0.7963 -0.0203 0.7028 0.056 Uiso 1 1 calc R
H46C H 0.8149 0.0232 0.6663 0.056 Uiso 1 1 calc R
C47 C 0.70133(17) -0.1361(2) 0.50717(13) 0.0288(10) Uani 1 1 d .
H47A H 0.7057 -0.1835 0.4982 0.043 Uiso 1 1 calc R
H47B H 0.6842 -0.1076 0.4803 0.043 Uiso 1 1 calc R
H47C H 0.6741 -0.1353 0.5251 0.043 Uiso 1 1 calc R
C48 C 0.80677(17) -0.12631(19) 0.51231(12) 0.0236(9) Uani 1 1 d .
H48A H 0.7875 -0.1193 0.4796 0.028 Uiso 1 1 calc R
H48B H 0.8176 -0.1755 0.5175 0.028 Uiso 1 1 calc R
C49 C 0.86452(17) -0.08280(19) 0.52930(12) 0.0223(9) Uani 1 1 d .
H49A H 0.8850 -0.0907 0.5618 0.027 Uiso 1 1 calc R
H49B H 0.8931 -0.0955 0.5133 0.027 Uiso 1 1 calc R
C50 C 0.90374(17) 0.0324(2) 0.54620(13) 0.0274(10) Uani 1 1 d .
H50A H 0.9135 0.0256 0.5786 0.041 Uiso 1 1 calc R
H50B H 0.8960 0.0812 0.5390 0.041 Uiso 1 1 calc R
H50C H 0.9380 0.0170 0.5371 0.041 Uiso 1 1 calc R
C51 C 0.82069(16) 0.00643(18) 0.47240(12) 0.0183(8) Uani 1 1 d .
C52 C 0.75754(17) 0.02056(18) 0.45396(12) 0.0200(9) Uani 1 1 d .
C53 C 0.72681(17) 0.03896(19) 0.40860(12) 0.0210(9) Uani 1 1 d .
C54 C 0.76421(18) 0.03935(19) 0.38368(12) 0.0228(9) Uani 1 1 d .
H54 H 0.7474 0.0511 0.3528 0.027 Uiso 1 1 calc R
C55 C 0.82786(17) 0.02293(18) 0.40133(12) 0.0197(9) Uani 1 1 d .
C56 C 0.85606(17) 0.00580(18) 0.44662(12) 0.0192(8) Uani 1 1 d .
H56 H 0.8981 -0.0056 0.4583 0.023 Uiso 1 1 calc R
C57 C 0.86334(17) 0.02463(19) 0.37008(12) 0.0217(9) Uani 1 1 d .
C58 C 0.83239(19) -0.0244(2) 0.33045(13) 0.0319(11) Uani 1 1 d .
H58A H 0.8337 -0.0715 0.3417 0.048 Uiso 1 1 calc R
H58B H 0.8540 -0.0223 0.3085 0.048 Uiso 1 1 calc R
H58C H 0.7899 -0.0105 0.3160 0.048 Uiso 1 1 calc R
C59 C 0.8613(2) 0.0982(2) 0.35233(14) 0.0356(11) Uani 1 1 d .
H59A H 0.8189 0.1114 0.3367 0.053 Uiso 1 1 calc R
H59B H 0.8844 0.1006 0.3314 0.053 Uiso 1 1 calc R
H59C H 0.8794 0.1296 0.3775 0.053 Uiso 1 1 calc R
C60 C 0.93190(18) 0.0038(2) 0.39440(13) 0.0311(10) Uani 1 1 d .
H60A H 0.9512 0.0374 0.4179 0.047 Uiso 1 1 calc R
H60B H 0.9534 0.0027 0.3725 0.047 Uiso 1 1 calc R
H60C H 0.9336 -0.0418 0.4080 0.047 Uiso 1 1 calc R
C61 C 0.65784(18) 0.0589(2) 0.38846(13) 0.0279(10) Uani 1 1 d .
C62 C 0.6501(2) 0.1240(2) 0.41283(14) 0.0399(12) Uani 1 1 d .
H62A H 0.6073 0.1383 0.4018 0.060 Uiso 1 1 calc R
H62B H 0.6755 0.1606 0.4072 0.060 Uiso 1 1 calc R
H62C H 0.6624 0.1150 0.4452 0.060 Uiso 1 1 calc R
C63 C 0.63427(18) 0.0760(2) 0.33827(13) 0.0364(11) Uani 1 1 d .
H63A H 0.6387 0.0357 0.3210 0.055 Uiso 1 1 calc R
H63B H 0.6578 0.1143 0.3323 0.055 Uiso 1 1 calc R
H63C H 0.5912 0.0889 0.3294 0.055 Uiso 1 1 calc R
C64 C 0.61692(18) 0.0012(2) 0.39443(14) 0.0379(11) Uani 1 1 d .
H64A H 0.6294 -0.0120 0.4262 0.057 Uiso 1 1 calc R
H64B H 0.6205 -0.0385 0.3764 0.057 Uiso 1 1 calc R
H64C H 0.5746 0.0170 0.3846 0.057 Uiso 1 1 calc R

loop_
_atom_site_aniso_label
_atom_site_aniso_U_11
_atom_site_aniso_U_22
_atom_site_aniso_U_33
_atom_site_aniso_U_23
_atom_site_aniso_U_13
_atom_site_aniso_U_12
Ti1 0.0196(4) 0.0205(4) 0.0194(4) 0.0004(3) 0.0085(3) 0.0016(3)
O1 0.0290(15) 0.0165(14) 0.0199(14) -0.0032(11) 0.0124(12) -0.0030(12)
O2 0.0183(15) 0.0286(16) 0.0198(14) 0.0014(12) 0.0079(12) 0.0042(12)
N1 0.0224(19) 0.0235(19) 0.0207(18) 0.0027(14) 0.0097(15) 0.0005(15)
N2 0.0221(18) 0.0213(18) 0.0199(18) -0.0016(14) 0.0103(15) 0.0004(14)
Cl1 0.0311(6) 0.0219(6) 0.0332(6) -0.0036(4) 0.0174(5) -0.0023(4)
Cl2 0.0199(5) 0.0317(6) 0.0297(6) 0.0008(5) 0.0071(5) 0.0011(4)
C1 0.016(2) 0.024(2) 0.024(2) -0.0018(18) 0.0070(18) 0.0021(17)
C2 0.019(2) 0.026(2) 0.021(2) -0.0004(17) 0.0078(18) 0.0006(18)
C3 0.025(2) 0.017(2) 0.031(3) -0.0014(18) 0.010(2) -0.0014(18)
C4 0.024(2) 0.023(2) 0.032(3) -0.0059(19) 0.008(2) 0.0002(18)
C5 0.026(2) 0.032(3) 0.023(2) -0.0040(19) 0.0076(19) 0.0026(19)
C6 0.020(2) 0.025(2) 0.020(2) -0.0028(17) 0.0087(18) 0.0002(18)
C7 0.036(3) 0.029(3) 0.034(3) -0.012(2) 0.006(2) -0.002(2)
C8 0.063(4) 0.043(3) 0.035(3) -0.022(2) 0.012(3) -0.012(3)
C9 0.041(3) 0.046(3) 0.065(4) -0.015(3) -0.003(3) -0.005(3)
C10 0.069(4) 0.028(3) 0.053(3) -0.013(2) 0.023(3) -0.013(3)
C11 0.037(3) 0.030(3) 0.020(2) 0.0026(18) 0.016(2) 0.006(2)
C12 0.048(3) 0.037(3) 0.043(3) 0.009(2) 0.025(2) -0.009(2)
C13 0.074(4) 0.042(3) 0.027(3) 0.000(2) 0.026(3) -0.004(3)
C14 0.060(3) 0.035(3) 0.047(3) 0.014(2) 0.032(3) 0.017(2)
C15 0.042(3) 0.025(3) 0.044(3) 0.004(2) 0.028(2) 0.000(2)
C16 0.029(2) 0.027(2) 0.022(2) -0.0033(18) 0.0085(19) 0.0044(19)
C17 0.024(2) 0.028(2) 0.022(2) -0.0046(17) 0.0115(19) 0.0070(18)
C18 0.020(2) 0.033(3) 0.032(2) 0.0063(19) 0.0132(19) 0.0014(19)
C19 0.024(2) 0.015(2) 0.019(2) 0.0010(16) 0.0102(18) 0.0010(17)
C20 0.019(2) 0.018(2) 0.019(2) -0.0002(16) 0.0051(18) 0.0003(17)
C21 0.024(2) 0.016(2) 0.018(2) 0.0002(16) 0.0111(18) 0.0004(17)
C22 0.030(2) 0.018(2) 0.019(2) 0.0018(16) 0.0122(19) -0.0008(17)
C23 0.023(2) 0.014(2) 0.025(2) -0.0004(16) 0.0102(18) -0.0011(16)
C24 0.021(2) 0.022(2) 0.027(2) -0.0001(17) 0.0135(19) 0.0010(17)
C25 0.025(2) 0.031(2) 0.021(2) 0.0008(18) 0.0096(19) 0.0032(19)
C26 0.029(2) 0.032(3) 0.029(2) 0.0060(19) 0.010(2) 0.008(2)
C27 0.023(2) 0.052(3) 0.028(3) 0.004(2) 0.007(2) 0.003(2)
C28 0.028(2) 0.037(3) 0.027(2) 0.000(2) 0.006(2) 0.000(2)
C29 0.027(2) 0.024(2) 0.021(2) 0.0003(17) 0.0156(19) 0.0017(18)
C30 0.032(3) 0.055(3) 0.028(3) 0.003(2) 0.019(2) 0.003(2)
C31 0.032(3) 0.040(3) 0.035(3) 0.000(2) 0.021(2) -0.008(2)
C32 0.030(3) 0.036(3) 0.043(3) 0.003(2) 0.024(2) 0.007(2)
Ti2 0.0208(4) 0.0210(4) 0.0185(4) 0.0018(3) 0.0094(3) 0.0021(3)
O3 0.0240(15) 0.0205(15) 0.0194(14) 0.0035(11) 0.0087(12) 0.0001(12)
O4 0.0213(14) 0.0261(16) 0.0216(15) 0.0050(11) 0.0136(12) 0.0030(12)
N3 0.0199(17) 0.0201(18) 0.0141(17) 0.0030(13) 0.0061(14) -0.0011(14)
N4 0.0214(18) 0.0204(18) 0.0182(17) 0.0059(14) 0.0099(14) 0.0032(14)
Cl3 0.0309(6) 0.0225(6) 0.0349(6) 0.0002(4) 0.0146(5) -0.0005(5)
Cl4 0.0242(5) 0.0322(6) 0.0309(6) 0.0021(5) 0.0161(5) 0.0015(5)
C33 0.019(2) 0.023(2) 0.019(2) 0.0030(17) 0.0097(18) 0.0048(17)
C34 0.018(2) 0.024(2) 0.017(2) 0.0030(17) 0.0084(17) -0.0015(17)
C35 0.020(2) 0.025(2) 0.018(2) -0.0028(17) 0.0072(18) -0.0022(18)
C36 0.020(2) 0.020(2) 0.021(2) 0.0017(17) 0.0105(18) -0.0004(17)
C37 0.022(2) 0.027(2) 0.014(2) 0.0014(17) 0.0079(18) -0.0009(18)
C38 0.018(2) 0.023(2) 0.019(2) -0.0024(17) 0.0094(17) 0.0003(17)
C39 0.028(2) 0.019(2) 0.021(2) 0.0002(17) 0.0097(19) -0.0051(18)
C40 0.049(3) 0.033(3) 0.034(3) 0.000(2) 0.026(2) -0.011(2)
C41 0.043(3) 0.022(2) 0.029(2) 0.0012(18) 0.017(2) -0.001(2)
C42 0.046(3) 0.030(3) 0.026(2) 0.0065(19) 0.009(2) -0.003(2)
C43 0.026(2) 0.024(2) 0.019(2) -0.0032(17) 0.0047(18) -0.0027(18)
C44 0.033(3) 0.033(3) 0.025(2) 0.0005(19) 0.007(2) -0.010(2)
C45 0.042(3) 0.033(3) 0.021(2) -0.0019(19) 0.008(2) -0.005(2)
C46 0.049(3) 0.032(3) 0.032(3) -0.012(2) 0.016(2) 0.002(2)
C47 0.029(3) 0.029(3) 0.027(2) 0.0002(19) 0.008(2) -0.0022(19)
C48 0.038(3) 0.019(2) 0.021(2) 0.0004(17) 0.020(2) 0.0054(19)
C49 0.026(2) 0.027(2) 0.017(2) 0.0065(17) 0.0115(18) 0.0069(18)
C50 0.025(2) 0.036(3) 0.023(2) 0.0004(19) 0.0098(19) -0.0047(19)
C51 0.022(2) 0.018(2) 0.016(2) 0.0003(16) 0.0074(17) -0.0007(17)
C52 0.026(2) 0.014(2) 0.025(2) -0.0024(16) 0.0141(19) -0.0006(17)
C53 0.021(2) 0.020(2) 0.022(2) 0.0003(17) 0.0073(18) 0.0000(17)
C54 0.032(2) 0.020(2) 0.018(2) 0.0006(16) 0.0108(19) 0.0008(18)
C55 0.026(2) 0.017(2) 0.021(2) -0.0014(16) 0.0135(18) -0.0030(17)
C56 0.020(2) 0.017(2) 0.022(2) 0.0005(16) 0.0083(18) 0.0030(17)
C57 0.029(2) 0.022(2) 0.020(2) -0.0013(17) 0.0150(19) 0.0013(18)
C58 0.034(3) 0.036(3) 0.031(3) -0.009(2) 0.018(2) -0.004(2)
C59 0.048(3) 0.030(3) 0.042(3) 0.006(2) 0.032(2) 0.001(2)
C60 0.033(3) 0.038(3) 0.032(3) -0.003(2) 0.023(2) 0.002(2)
C61 0.027(2) 0.036(3) 0.022(2) 0.0054(19) 0.0094(19) 0.011(2)
C62 0.040(3) 0.047(3) 0.031(3) 0.001(2) 0.011(2) 0.025(2)
C63 0.025(2) 0.059(3) 0.025(2) 0.007(2) 0.009(2) 0.011(2)
C64 0.023(2) 0.052(3) 0.037(3) 0.009(2) 0.008(2) -0.003(2)

loop_
_atom_type_symbol
_atom_type_description
_atom_type_scat_dispersion_real
_atom_type_scat_dispersion_imag
_atom_type_scat_source
C C 0.0033 0.0016 'International Tables Vol C Tables 4.2.6.8 and 6.1.1.4'
H H 0.0000 0.0000 'International Tables Vol C Tables 4.2.6.8 and 6.1.1.4'
Cl Cl 0.1484 0.1585 'International Tables Vol C Tables 4.2.6.8 and 6.1.1.4'
N N 0.0061 0.0033 'International Tables Vol C Tables 4.2.6.8 and 6.1.1.4'
O O 0.0106 0.0060 'International Tables Vol C Tables 4.2.6.8 and 6.1.1.4'
Ti Ti 0.2776 0.4457 'International Tables Vol C Tables 4.2.6.8 and 6.1.1.4'

loop_
_geom_angle_atom_site_label_1
_geom_angle_atom_site_label_2
_geom_angle_atom_site_label_3
_geom_angle
O1 Ti1 O2 157.86(11)
O1 Ti1 Cl1 96.15(8)
O2 Ti1 Cl1 97.07(9)
O1 Ti1 N1 76.86(11)
O2 Ti1 N1 87.50(11)
Cl1 Ti1 N1 169.86(8)
O1 Ti1 Cl2 95.88(9)
O2 Ti1 Cl2 99.22(8)
Cl1 Ti1 Cl2 99.98(4)
N1 Ti1 Cl2 88.16(8)
O1 Ti1 N2 88.04(11)
O2 Ti1 N2 73.58(10)
Cl1 Ti1 N2 93.16(8)
N1 Ti1 N2 79.41(11)
Cl2 Ti1 N2 165.78(8)
C1 O1 Ti1 121.1(2)
C20 O2 Ti1 126.6(2)
C2 N1 C15 108.1(3)
C2 N1 C16 114.3(3)
C15 N1 C16 107.8(3)
C2 N1 Ti1 104.0(2)
C15 N1 Ti1 116.3(2)
C16 N1 Ti1 106.5(2)
C19 N2 C17 110.3(3)
C19 N2 C18 108.0(3)
C17 N2 C18 109.5(3)
C19 N2 Ti1 110.1(2)
C17 N2 Ti1 104.8(2)
C18 N2 Ti1 114.1(2)
O1 C1 C2 117.5(3)
O1 C1 C6 122.7(3)
C2 C1 C6 119.6(4)
C1 C2 C3 121.9(4)
C1 C2 N1 113.1(3)
C3 C2 N1 125.0(3)
C4 C3 C2 121.0(4)
C4 C3 H3 119.5
C2 C3 H3 119.5
C3 C4 C5 115.7(4)
C3 C4 C7 123.7(4)
C5 C4 C7 120.3(4)
C4 C5 C6 125.2(4)
C4 C5 H5 117.4
C6 C5 H5 117.4
C1 C6 C5 116.4(4)
C1 C6 C11 120.0(3)
C5 C6 C11 123.4(3)
C8 C7 C10 106.5(4)
C8 C7 C4 109.8(4)
C10 C7 C4 111.6(4)
C8 C7 C9 109.1(4)
C10 C7 C9 109.5(4)
C4 C7 C9 110.3(3)
C7 C8 H8A 109.5
C7 C8 H8B 109.5
H8A C8 H8B 109.5
C7 C8 H8C 109.5
H8A C8 H8C 109.5
H8B C8 H8C 109.5
C7 C9 H9A 109.5
C7 C9 H9B 109.5
H9A C9 H9B 109.5
C7 C9 H9C 109.5
H9A C9 H9C 109.5
H9B C9 H9C 109.5
C7 C10 H10A 109.5
C7 C10 H10B 109.5
H10A C10 H10B 109.5
C7 C10 H10C 109.5
H10A C10 H10C 109.5
H10B C10 H10C 109.5
C13 C11 C6 110.3(3)
C13 C11 C14 104.8(3)
C6 C11 C14 111.3(3)
C13 C11 C12 110.6(3)
C6 C11 C12 108.8(3)
C14 C11 C12 110.9(4)
C11 C12 H12A 109.5
C11 C12 H12B 109.5
H12A C12 H12B 109.5
C11 C12 H12C 109.5
H12A C12 H12C 109.5
H12B C12 H12C 109.5
C11 C13 H13A 109.5
C11 C13 H13B 109.5
H13A C13 H13B 109.5
C11 C13 H13C 109.5
H13A C13 H13C 109.5
H13B C13 H13C 109.5
C11 C14 H14A 109.5
C11 C14 H14B 109.5
H14A C14 H14B 109.5
C11 C14 H14C 109.5
H14A C14 H14C 109.5
H14B C14 H14C 109.5
N1 C15 H15A 109.5
N1 C15 H15B 109.5
H15A C15 H15B 109.5
N1 C15 H15C 109.5
H15A C15 H15C 109.5
H15B C15 H15C 109.5
C17 C16 N1 112.7(3)
C17 C16 H16A 109.0
N1 C16 H16A 109.0
C17 C16 H16B 109.0
N1 C16 H16B 109.0
H16A C16 H16B 107.8
N2 C17 C16 111.2(3)
N2 C17 H17A 109.4
C16 C17 H17A 109.4
N2 C17 H17B 109.4
C16 C17 H17B 109.4
H17A C17 H17B 108.0
N2 C18 H18A 109.5
N2 C18 H18B 109.5
H18A C18 H18B 109.5
N2 C18 H18C 109.5
H18A C18 H18C 109.5
H18B C18 H18C 109.5
C20 C19 C24 123.6(3)
C20 C19 N2 110.0(3)
C24 C19 N2 126.4(3)
C19 C20 C21 116.3(3)
C19 C20 O2 118.6(3)
C21 C20 O2 125.1(3)
C20 C21 C22 118.2(3)
C20 C21 C29 116.4(3)
C22 C21 C29 125.3(3)
C23 C22 C21 127.0(3)
C23 C22 H22 116.5
C21 C22 H22 116.5
C24 C23 C22 112.4(3)
C24 C23 C25 124.6(3)
C22 C23 C25 123.0(3)
C23 C24 C19 122.4(3)
C23 C24 H24 118.8
C19 C24 H24 118.8
C27 C25 C26 106.1(3)
C27 C25 C28 105.9(3)
C26 C25 C28 110.4(3)
C27 C25 C23 114.0(3)
C26 C25 C23 110.1(3)
C28 C25 C23 110.2(3)
C25 C26 H26A 109.5
C25 C26 H26B 109.5
H26A C26 H26B 109.5
C25 C26 H26C 109.5
H26A C26 H26C 109.5
H26B C26 H26C 109.5
C25 C27 H27A 109.5
C25 C27 H27B 109.5
H27A C27 H27B 109.5
C25 C27 H27C 109.5
H27A C27 H27C 109.5
H27B C27 H27C 109.5
C25 C28 H28A 109.5
C25 C28 H28B 109.5
H28A C28 H28B 109.5
C25 C28 H28C 109.5
H28A C28 H28C 109.5
H28B C28 H28C 109.5
C30 C29 C21 107.5(3)
C30 C29 C32 109.8(3)
C21 C29 C32 110.3(3)
C30 C29 C31 110.4(3)
C21 C29 C31 112.1(3)
C32 C29 C31 106.8(3)
C29 C30 H30A 109.5
C29 C30 H30B 109.5
H30A C30 H30B 109.5
C29 C30 H30C 109.5
H30A C30 H30C 109.5
H30B C30 H30C 109.5
C29 C31 H31A 109.5
C29 C31 H31B 109.5
H31A C31 H31B 109.5
C29 C31 H31C 109.5
H31A C31 H31C 109.5
H31B C31 H31C 109.5
C29 C32 H32A 109.5
C29 C32 H32B 109.5
H32A C32 H32B 109.5
C29 C32 H32C 109.5
H32A C32 H32C 109.5
H32B C32 H32C 109.5
O4 Ti2 O3 159.65(11)
O4 Ti2 N4 81.25(10)
O3 Ti2 N4 82.58(11)
O4 Ti2 Cl4 91.93(8)
O3 Ti2 Cl4 100.58(8)
N4 Ti2 Cl4 164.53(9)
O4 Ti2 Cl3 97.67(8)
O3 Ti2 Cl3 95.45(8)
N4 Ti2 Cl3 93.05(8)
Cl4 Ti2 Cl3 101.65(4)
O4 Ti2 N3 87.67(11)
O3 Ti2 N3 76.85(10)
N4 Ti2 N3 77.69(10)
Cl4 Ti2 N3 88.23(8)
Cl3 Ti2 N3 168.55(8)
C33 O3 Ti2 121.6(2)
C52 O4 Ti2 121.5(2)
C48 N3 C34 107.0(3)
C48 N3 C47 107.7(3)
C34 N3 C47 115.2(3)
C48 N3 Ti2 107.7(2)
C34 N3 Ti2 104.3(2)
C47 N3 Ti2 114.4(2)
C51 N4 C49 112.3(3)
C51 N4 C50 114.4(3)
C49 N4 C50 106.0(3)
C51 N4 Ti2 101.7(2)
C49 N4 Ti2 108.6(2)
C50 N4 Ti2 113.9(2)
O3 C33 C34 116.6(3)
O3 C33 C38 121.6(3)
C34 C33 C38 121.7(3)
C35 C34 C33 121.4(3)
C35 C34 N3 123.1(3)
C33 C34 N3 115.5(3)
C34 C35 C36 119.3(3)
C34 C35 H35 120.3
C36 C35 H35 120.3
C35 C36 C37 117.9(3)
C35 C36 C39 120.9(3)
C37 C36 C39 120.9(3)
C38 C37 C36 124.6(3)
C38 C37 H37 117.7
C36 C37 H37 117.7
C37 C38 C33 114.9(3)
C37 C38 C43 123.0(3)
C33 C38 C43 122.0(3)
C40 C39 C36 105.8(3)
C40 C39 C41 105.2(3)
C36 C39 C41 113.2(3)
C40 C39 C42 112.7(3)
C36 C39 C42 110.9(3)
C41 C39 C42 108.9(3)
C39 C40 H40A 109.5
C39 C40 H40B 109.5
H40A C40 H40B 109.5
C39 C40 H40C 109.5
H40A C40 H40C 109.5
H40B C40 H40C 109.5
C39 C41 H41A 109.5
C39 C41 H41B 109.5
H41A C41 H41B 109.5
C39 C41 H41C 109.5
H41A C41 H41C 109.5
H41B C41 H41C 109.5
C39 C42 H42A 109.5
C39 C42 H42B 109.5
H42A C42 H42B 109.5
C39 C42 H42C 109.5
H42A C42 H42C 109.5
H42B C42 H42C 109.5
C44 C43 C46 109.3(3)
C44 C43 C45 104.5(3)
C46 C43 C45 111.4(3)
C44 C43 C38 112.8(3)
C46 C43 C38 106.2(3)
C45 C43 C38 112.8(3)
C43 C44 H44A 109.5
C43 C44 H44B 109.5
H44A C44 H44B 109.5
C43 C44 H44C 109.5
H44A C44 H44C 109.5
H44B C44 H44C 109.5
C43 C45 H45A 109.5
C43 C45 H45B 109.5
H45A C45 H45B 109.5
C43 C45 H45C 109.5
H45A C45 H45C 109.5
H45B C45 H45C 109.5
C43 C46 H46A 109.5
C43 C46 H46B 109.5
H46A C46 H46B 109.5
C43 C46 H46C 109.5
H46A C46 H46C 109.5
H46B C46 H46C 109.5
N3 C47 H47A 109.5
N3 C47 H47B 109.5
H47A C47 H47B 109.5
N3 C47 H47C 109.5
H47A C47 H47C 109.5
H47B C47 H47C 109.5
N3 C48 C49 111.0(3)
N3 C48 H48A 109.4
C49 C48 H48A 109.4
N3 C48 H48B 109.4
C49 C48 H48B 109.4
H48A C48 H48B 108.0
N4 C49 C48 108.0(3)
N4 C49 H49A 110.1
C48 C49 H49A 110.1
N4 C49 H49B 110.1
C48 C49 H49B 110.1
H49A C49 H49B 108.4
N4 C50 H50A 109.5
N4 C50 H50B 109.5
H50A C50 H50B 109.5
N4 C50 H50C 109.5
H50A C50 H50C 109.5
H50B C50 H50C 109.5
C56 C51 C52 121.1(3)
C56 C51 N4 120.2(3)
C52 C51 N4 118.6(3)
O4 C52 C51 115.5(3)
O4 C52 C53 119.6(3)
C51 C52 C53 124.9(3)
C54 C53 C52 112.4(3)
C54 C53 C61 122.2(3)
C52 C53 C61 125.4(3)
C53 C54 C55 123.6(4)
C53 C54 H54 118.2
C55 C54 H54 118.2
C56 C55 C54 121.6(3)
C56 C55 C57 120.5(3)
C54 C55 C57 117.9(3)
C51 C56 C55 116.3(3)
C51 C56 H56 121.8
C55 C56 H56 121.8
C55 C57 C59 107.9(3)
C55 C57 C58 108.1(3)
C59 C57 C58 109.4(3)
C55 C57 C60 111.6(3)
C59 C57 C60 108.8(3)
C58 C57 C60 111.1(3)
C57 C58 H58A 109.5
C57 C58 H58B 109.5
H58A C58 H58B 109.5
C57 C58 H58C 109.5
H58A C58 H58C 109.5
H58B C58 H58C 109.5
C57 C59 H59A 109.5
C57 C59 H59B 109.5
H59A C59 H59B 109.5
C57 C59 H59C 109.5
H59A C59 H59C 109.5
H59B C59 H59C 109.5
C57 C60 H60A 109.5
C57 C60 H60B 109.5
H60A C60 H60B 109.5
C57 C60 H60C 109.5
H60A C60 H60C 109.5
H60B C60 H60C 109.5
C62 C61 C64 111.6(3)
C62 C61 C63 106.2(3)
C64 C61 C63 105.3(3)
C62 C61 C53 106.2(3)
C64 C61 C53 111.4(3)
C63 C61 C53 116.2(3)
C61 C62 H62A 109.5
C61 C62 H62B 109.5
H62A C62 H62B 109.5
C61 C62 H62C 109.5
H62A C62 H62C 109.5
H62B C62 H62C 109.5
C61 C63 H63A 109.5
C61 C63 H63B 109.5
H63A C63 H63B 109.5
C61 C63 H63C 109.5
H63A C63 H63C 109.5
H63B C63 H63C 109.5
C61 C64 H64A 109.5
C61 C64 H64B 109.5
H64A C64 H64B 109.5
C61 C64 H64C 109.5
H64A C64 H64C 109.5
H64B C64 H64C 109.5

loop_
_geom_bond_atom_site_label_1
_geom_bond_atom_site_label_2
_geom_bond_distance
Ti1 O1 1.809(2)
Ti1 O2 1.819(2)
Ti1 Cl1 2.2654(12)
Ti1 N1 2.291(3)
Ti1 Cl2 2.3375(12)
Ti1 N2 2.366(3)
O1 C1 1.367(4)
O2 C20 1.413(4)
N1 C2 1.448(4)
N1 C15 1.463(5)
N1 C16 1.550(5)
N2 C19 1.450(4)
N2 C17 1.475(4)
N2 C18 1.487(5)
C1 C2 1.372(5)
C1 C6 1.384(5)
C2 C3 1.391(5)
C3 C4 1.365(5)
C3 H3 0.9500
C4 C5 1.391(5)
C4 C7 1.558(5)
C5 C6 1.401(5)
C5 H5 0.9500
C6 C11 1.517(5)
C7 C8 1.482(6)
C7 C10 1.507(6)
C7 C9 1.590(6)
C8 H8A 0.9800
C8 H8B 0.9800
C8 H8C 0.9800
C9 H9A 0.9800
C9 H9B 0.9800
C9 H9C 0.9800
C10 H10A 0.9800
C10 H10B 0.9800
C10 H10C 0.9800
C11 C13 1.498(5)
C11 C14 1.523(5)
C11 C12 1.578(6)
C12 H12A 0.9800
C12 H12B 0.9800
C12 H12C 0.9800
C13 H13A 0.9800
C13 H13B 0.9800
C13 H13C 0.9800
C14 H14A 0.9800
C14 H14B 0.9800
C14 H14C 0.9800
C15 H15A 0.9800
C15 H15B 0.9800
C15 H15C 0.9800
C16 C17 1.502(5)
C16 H16A 0.9900
C16 H16B 0.9900
C17 H17A 0.9900
C17 H17B 0.9900
C18 H18A 0.9800
C18 H18B 0.9800
C18 H18C 0.9800
C19 C20 1.369(5)
C19 C24 1.430(5)
C20 C21 1.370(5)
C21 C22 1.442(5)
C21 C29 1.525(5)
C22 C23 1.377(5)
C22 H22 0.9500
C23 C24 1.366(5)
C23 C25 1.587(5)
C24 H24 0.9500
C25 C27 1.487(5)
C25 C26 1.522(5)
C25 C28 1.538(5)
C26 H26A 0.9800
C26 H26B 0.9800
C26 H26C 0.9800
C27 H27A 0.9800
C27 H27B 0.9800
C27 H27C 0.9800
C28 H28A 0.9800
C28 H28B 0.9800
C28 H28C 0.9800
C29 C30 1.510(5)
C29 C32 1.545(5)
C29 C31 1.573(5)
C30 H30A 0.9800
C30 H30B 0.9800
C30 H30C 0.9800
C31 H31A 0.9800
C31 H31B 0.9800
C31 H31C 0.9800
C32 H32A 0.9800
C32 H32B 0.9800
C32 H32C 0.9800
Ti2 O4 1.872(3)
Ti2 O3 1.905(3)
Ti2 N4 2.241(3)
Ti2 Cl4 2.2436(11)
Ti2 Cl3 2.2741(12)
Ti2 N3 2.318(3)
O3 C33 1.353(4)
O4 C52 1.308(4)
N3 C48 1.457(4)
N3 C34 1.469(4)
N3 C47 1.530(5)
N4 C51 1.480(4)
N4 C49 1.485(5)
N4 C50 1.536(5)
C33 C34 1.405(5)
C33 C38 1.407(5)
C34 C35 1.374(5)
C35 C36 1.390(5)
C35 H35 0.9500
C36 C37 1.422(5)
C36 C39 1.523(5)
C37 C38 1.385(5)
C37 H37 0.9500
C38 C43 1.549(5)
C39 C40 1.508(5)
C39 C41 1.535(5)
C39 C42 1.580(5)
C40 H40A 0.9800
C40 H40B 0.9800
C40 H40C 0.9800
C41 H41A 0.9800
C41 H41B 0.9800
C41 H41C 0.9800
C42 H42A 0.9800
C42 H42B 0.9800
C42 H42C 0.9800
C43 C44 1.518(5)
C43 C46 1.533(5)
C43 C45 1.540(5)
C44 H44A 0.9800
C44 H44B 0.9800
C44 H44C 0.9800
C45 H45A 0.9800
C45 H45B 0.9800
C45 H45C 0.9800
C46 H46A 0.9800
C46 H46B 0.9800
C46 H46C 0.9800
C47 H47A 0.9800
C47 H47B 0.9800
C47 H47C 0.9800
C48 C49 1.528(5)
C48 H48A 0.9900
C48 H48B 0.9900
C49 H49A 0.9900
C49 H49B 0.9900
C50 H50A 0.9800
C50 H50B 0.9800
C50 H50C 0.9800
C51 C56 1.335(5)
C51 C52 1.417(5)
C52 C53 1.417(5)
C53 C54 1.352(5)
C53 C61 1.567(5)
C54 C55 1.436(5)
C54 H54 0.9500
C55 C56 1.401(5)
C55 C57 1.480(5)
C56 H56 0.9500
C57 C59 1.533(5)
C57 C58 1.548(5)
C57 C60 1.577(5)
C58 H58A 0.9800
C58 H58B 0.9800
C58 H58C 0.9800
C59 H59A 0.9800
C59 H59B 0.9800
C59 H59C 0.9800
C60 H60A 0.9800
C60 H60B 0.9800
C60 H60C 0.9800
C61 C62 1.524(5)
C61 C64 1.524(5)
C61 C63 1.531(5)
C62 H62A 0.9800
C62 H62B 0.9800
C62 H62C 0.9800
C63 H63A 0.9800
C63 H63B 0.9800
C63 H63C 0.9800
C64 H64A 0.9800
C64 H64B 0.9800
C64 H64C 0.9800

loop_
_geom_torsion_atom_site_label_1
_geom_torsion_atom_site_label_2
_geom_torsion_atom_site_label_3
_geom_torsion_atom_site_label_4
_geom_torsion
O2 Ti1 O1 C1 69.9(4)
Cl1 Ti1 O1 C1 -163.7(2)
N1 Ti1 O1 C1 23.7(3)
Cl2 Ti1 O1 C1 -63.0(3)
N2 Ti1 O1 C1 103.3(3)
O1 Ti1 O2 C20 45.0(5)
Cl1 Ti1 O2 C20 -81.2(3)
N1 Ti1 O2 C20 89.7(3)
Cl2 Ti1 O2 C20 177.4(3)
N2 Ti1 O2 C20 10.0(3)
O1 Ti1 N1 C2 -22.8(2)
O2 Ti1 N1 C2 173.0(2)
Cl1 Ti1 N1 C2 -69.9(6)
Cl2 Ti1 N1 C2 73.7(2)
N2 Ti1 N1 C2 -113.2(2)
O1 Ti1 N1 C15 -141.5(3)
O2 Ti1 N1 C15 54.3(3)
Cl1 Ti1 N1 C15 171.3(4)
Cl2 Ti1 N1 C15 -45.1(3)
N2 Ti1 N1 C15 128.0(3)
O1 Ti1 N1 C16 98.2(2)
O2 Ti1 N1 C16 -66.0(2)
Cl1 Ti1 N1 C16 51.1(6)
Cl2 Ti1 N1 C16 -165.3(2)
N2 Ti1 N1 C16 7.8(2)
O1 Ti1 N2 C19 -175.6(2)
O2 Ti1 N2 C19 -8.1(2)
Cl1 Ti1 N2 C19 88.3(2)
N1 Ti1 N2 C19 -98.6(2)
Cl2 Ti1 N2 C19 -69.2(4)
O1 Ti1 N2 C17 -57.0(2)
O2 Ti1 N2 C17 110.5(2)
Cl1 Ti1 N2 C17 -153.0(2)
N1 Ti1 N2 C17 20.0(2)
Cl2 Ti1 N2 C17 49.4(4)
O1 Ti1 N2 C18 62.7(2)
O2 Ti1 N2 C18 -129.8(3)
Cl1 Ti1 N2 C18 -33.3(2)
N1 Ti1 N2 C18 139.7(2)
Cl2 Ti1 N2 C18 169.1(3)
Ti1 O1 C1 C2 -20.1(4)
Ti1 O1 C1 C6 156.3(3)
O1 C1 C2 C3 173.5(3)
C6 C1 C2 C3 -3.0(6)
O1 C1 C2 N1 -4.4(5)
C6 C1 C2 N1 179.1(3)
C15 N1 C2 C1 143.6(3)
C16 N1 C2 C1 -96.3(4)
Ti1 N1 C2 C1 19.4(3)
C15 N1 C2 C3 -34.1(5)
C16 N1 C2 C3 85.9(4)
Ti1 N1 C2 C3 -158.4(3)
C1 C2 C3 C4 -0.3(6)
N1 C2 C3 C4 177.3(3)
C2 C3 C4 C5 2.8(6)
C2 C3 C4 C7 -171.9(4)
C3 C4 C5 C6 -2.1(6)
C7 C4 C5 C6 172.7(4)
O1 C1 C6 C5 -172.8(3)
C2 C1 C6 C5 3.5(5)
O1 C1 C6 C11 3.6(5)
C2 C1 C6 C11 179.9(3)
C4 C5 C6 C1 -1.0(6)
C4 C5 C6 C11 -177.2(4)
C3 C4 C7 C8 -128.5(4)
C5 C4 C7 C8 57.1(5)
C3 C4 C7 C10 -10.7(6)
C5 C4 C7 C10 174.9(4)
C3 C4 C7 C9 111.3(5)
C5 C4 C7 C9 -63.1(5)
C1 C6 C11 C13 176.2(4)
C5 C6 C11 C13 -7.7(5)
C1 C6 C11 C14 -67.9(5)
C5 C6 C11 C14 108.2(4)
C1 C6 C11 C12 54.6(4)
C5 C6 C11 C12 -129.3(4)
C2 N1 C16 C17 78.1(4)
C15 N1 C16 C17 -161.6(3)
Ti1 N1 C16 C17 -36.1(3)
C19 N2 C17 C16 72.0(4)
C18 N2 C17 C16 -169.3(3)
Ti1 N2 C17 C16 -46.5(3)
N1 C16 C17 N2 58.9(4)
C17 N2 C19 C20 -109.8(3)
C18 N2 C19 C20 130.6(3)
Ti1 N2 C19 C20 5.4(4)
C17 N2 C19 C24 69.9(4)
C18 N2 C19 C24 -49.7(5)
Ti1 N2 C19 C24 -174.9(3)
C24 C19 C20 C21 3.1(6)
N2 C19 C20 C21 -177.2(3)
C24 C19 C20 O2 -178.5(3)
N2 C19 C20 O2 1.2(5)
Ti1 O2 C20 C19 -10.7(5)
Ti1 O2 C20 C21 167.6(3)
C19 C20 C21 C22 -1.4(5)
O2 C20 C21 C22 -179.7(3)
C19 C20 C21 C29 176.3(3)
O2 C20 C21 C29 -2.0(5)
C20 C21 C22 C23 -0.2(6)
C29 C21 C22 C23 -177.7(4)
C21 C22 C23 C24 0.2(5)
C21 C22 C23 C25 -179.8(3)
C22 C23 C24 C19 1.4(5)
C25 C23 C24 C19 -178.6(3)
C20 C19 C24 C23 -3.2(6)
N2 C19 C24 C23 177.1(3)
C24 C23 C25 C27 -5.5(5)
C22 C23 C25 C27 174.5(4)
C24 C23 C25 C26 -124.5(4)
C22 C23 C25 C26 55.5(5)
C24 C23 C25 C28 113.4(4)
C22 C23 C25 C28 -66.6(5)
C20 C21 C29 C30 178.9(3)
C22 C21 C29 C30 -3.6(5)
C20 C21 C29 C32 -61.5(4)
C22 C21 C29 C32 116.1(4)
C20 C21 C29 C31 57.4(4)
C22 C21 C29 C31 -125.0(4)
O4 Ti2 O3 C33 -61.9(4)
N4 Ti2 O3 C33 -99.5(2)
Cl4 Ti2 O3 C33 65.2(2)
Cl3 Ti2 O3 C33 168.1(2)
N3 Ti2 O3 C33 -20.4(2)
O3 Ti2 O4 C52 -49.0(5)
N4 Ti2 O4 C52 -11.3(3)
Cl4 Ti2 O4 C52 -177.3(3)
Cl3 Ti2 O4 C52 80.6(3)
N3 Ti2 O4 C52 -89.2(3)
O4 Ti2 N3 C48 71.5(2)
O3 Ti2 N3 C48 -95.2(2)
N4 Ti2 N3 C48 -10.0(2)
Cl4 Ti2 N3 C48 163.5(2)
Cl3 Ti2 N3 C48 -46.6(5)
O4 Ti2 N3 C34 -175.0(2)
O3 Ti2 N3 C34 18.3(2)
N4 Ti2 N3 C34 103.5(2)
Cl4 Ti2 N3 C34 -82.96(19)
Cl3 Ti2 N3 C34 66.9(5)
O4 Ti2 N3 C47 -48.1(2)
O3 Ti2 N3 C47 145.2(2)
N4 Ti2 N3 C47 -129.7(2)
Cl4 Ti2 N3 C47 43.9(2)
Cl3 Ti2 N3 C47 -166.3(3)
O4 Ti2 N4 C51 8.8(2)
O3 Ti2 N4 C51 176.4(2)
Cl4 Ti2 N4 C51 73.4(4)
Cl3 Ti2 N4 C51 -88.5(2)
N3 Ti2 N4 C51 98.3(2)
O4 Ti2 N4 C49 -109.8(2)
O3 Ti2 N4 C49 57.8(2)
Cl4 Ti2 N4 C49 -45.2(4)
Cl3 Ti2 N4 C49 152.9(2)
N3 Ti2 N4 C49 -20.3(2)
O4 Ti2 N4 C50 132.4(2)
O3 Ti2 N4 C50 -60.0(2)
Cl4 Ti2 N4 C50 -163.0(3)
Cl3 Ti2 N4 C50 35.1(2)
N3 Ti2 N4 C50 -138.1(2)
Ti2 O3 C33 C34 17.8(4)
Ti2 O3 C33 C38 -159.2(3)
O3 C33 C34 C35 -177.1(3)
C38 C33 C34 C35 0.0(5)
O3 C33 C34 N3 2.2(4)
C38 C33 C34 N3 179.3(3)
C48 N3 C34 C35 -82.4(4)
C47 N3 C34 C35 37.3(5)
Ti2 N3 C34 C35 163.6(3)
C48 N3 C34 C33 98.3(4)
C47 N3 C34 C33 -142.0(3)
Ti2 N3 C34 C33 -15.6(3)
C33 C34 C35 C36 1.9(5)
N3 C34 C35 C36 -177.3(3)
C34 C35 C36 C37 -2.7(5)
C34 C35 C36 C39 170.8(3)
C35 C36 C37 C38 1.7(5)
C39 C36 C37 C38 -171.7(3)
C36 C37 C38 C33 0.1(5)
C36 C37 C38 C43 176.8(3)
O3 C33 C38 C37 175.9(3)
C34 C33 C38 C37 -1.0(5)
O3 C33 C38 C43 -0.8(5)
C34 C33 C38 C43 -177.7(3)
C35 C36 C39 C40 -92.2(4)
C37 C36 C39 C40 81.0(4)
C35 C36 C39 C41 22.5(5)
C37 C36 C39 C41 -164.3(3)
C35 C36 C39 C42 145.2(3)
C37 C36 C39 C42 -41.5(5)
C37 C38 C43 C44 125.5(4)
C33 C38 C43 C44 -58.1(5)
C37 C38 C43 C46 -114.9(4)
C33 C38 C43 C46 61.6(4)
C37 C38 C43 C45 7.4(5)
C33 C38 C43 C45 -176.2(3)
C34 N3 C48 C49 -72.9(4)
C47 N3 C48 C49 162.7(3)
Ti2 N3 C48 C49 38.8(3)
C51 N4 C49 C48 -64.7(3)
C50 N4 C49 C48 169.7(3)
Ti2 N4 C49 C48 47.0(3)
N3 C48 C49 N4 -59.1(4)
C49 N4 C51 C56 -69.2(4)
C50 N4 C51 C56 51.7(5)
Ti2 N4 C51 C56 174.9(3)
C49 N4 C51 C52 109.3(4)
C50 N4 C51 C52 -129.9(3)
Ti2 N4 C51 C52 -6.6(4)
Ti2 O4 C52 C51 10.5(4)
Ti2 O4 C52 C53 -168.0(3)
C56 C51 C52 O4 177.7(3)
N4 C51 C52 O4 -0.8(5)
C56 C51 C52 C53 -3.9(6)
N4 C51 C52 C53 177.6(3)
O4 C52 C53 C54 -179.5(3)
C51 C52 C53 C54 2.2(5)
O4 C52 C53 C61 2.1(6)
C51 C52 C53 C61 -176.2(4)
C52 C53 C54 C55 0.0(5)
C61 C53 C54 C55 178.5(3)
C53 C54 C55 C56 -0.7(6)
C53 C54 C55 C57 179.3(4)
C52 C51 C56 C55 2.9(5)
N4 C51 C56 C55 -178.7(3)
C54 C55 C56 C51 -0.8(5)
C57 C55 C56 C51 179.2(3)
C56 C55 C57 C59 -118.1(4)
C54 C55 C57 C59 61.9(4)
C56 C55 C57 C58 123.7(4)
C54 C55 C57 C58 -56.3(4)
C56 C55 C57 C60 1.3(5)
C54 C55 C57 C60 -178.7(3)
C54 C53 C61 C62 -115.2(4)
C52 C53 C61 C62 63.0(5)
C54 C53 C61 C64 123.1(4)
C52 C53 C61 C64 -58.7(5)
C54 C53 C61 C63 2.6(6)
C52 C53 C61 C63 -179.2(4)
